data_2011083
loop_
_publ_author_name
'Fratzky, Dietmar'
'Schneider, Matthias'
'Rabe, Stefan'
'Meisel, Manfred'

_publ_section_title
;
 (NH~4~)~4~Na~2~[V~10~O~28~]&#x00B7;10H~2~O
;
_journal_issue 7
_journal_name_full 'Acta Crystallographica Section C'
_journal_page_first 740
_journal_page_last 741
_journal_paper_doi 10.1107/S0108270100005448
_journal_volume 56
_journal_year 2000
_chemical_formula_iupac '(N H4)4 [Na2 (H2 O)10] [V10 O28]'
_chemical_formula_moiety '4N H4 1+,  Na2 H20 O10 2+,  V10 O28 6-'
_chemical_formula_sum 'H36 N4 Na2 O38 V10'
_chemical_formula_weight 1255.71
_chemical_name_common
;
Tetraammonium disodium decavanadate 10-hydrate
;
_chemical_name_systematic
;
Tetraammonium dinatrium decavanadate 10-hydrate
;
_space_group_IT_number 2
_symmetry_cell_setting triclinic
_symmetry_space_group_name_Hall '-P 1'
_symmetry_space_group_name_H-M 'P -1'
_audit_creation_method SHELXL-97
_cell_angle_alpha 68.46(3)
_cell_angle_beta 87.30(3)
_cell_angle_gamma 67.14(3)
_cell_formula_units_Z 1
_cell_length_a 8.501(2)
_cell_length_b 10.426(2)
_cell_length_c 11.282(2)
_cell_measurement_reflns_used 25
_cell_measurement_temperature 293(2)
_cell_measurement_theta_max 18
_cell_measurement_theta_min 10
_cell_volume 851.7(4)
_computing_cell_refinement 'CAD-4 Software'
_computing_data_collection 'CAD-4 Software (Enraf-Nonius, 1989)'
_computing_data_reduction 'CORINC (Schollmeyer, 1992)'
_computing_molecular_graphics 'DIAMOND (Bergerhoff, 1996)'
_computing_publication_material SHELXL97
_computing_structure_refinement 'SHELXL97 (Sheldrick, 1997)'
_computing_structure_solution 'SHELXS97 (Sheldrick, 1990)'
_diffrn_ambient_temperature 293(2)
_diffrn_measured_fraction_theta_full .999
_diffrn_measured_fraction_theta_max .999
_diffrn_measurement_device_type 'Enraf-Nonius CAD-4'
_diffrn_measurement_method \q/2\q
_diffrn_radiation_monochromator graphite
_diffrn_radiation_source 'fine-focus sealed tube'
_diffrn_radiation_type MoK\a
_diffrn_radiation_wavelength .71073
_diffrn_reflns_av_R_equivalents .007
_diffrn_reflns_av_sigmaI/netI .0136
_diffrn_reflns_limit_h_max 11
_diffrn_reflns_limit_h_min 0
_diffrn_reflns_limit_k_max 14
_diffrn_reflns_limit_k_min -13
_diffrn_reflns_limit_l_max 15
_diffrn_reflns_limit_l_min -15
_diffrn_reflns_number 5282
_diffrn_reflns_theta_full 29.96
_diffrn_reflns_theta_max 29.96
_diffrn_reflns_theta_min 1.95
_diffrn_standards_decay_% 0
_diffrn_standards_interval_count 100
_diffrn_standards_interval_time 60
_diffrn_standards_number 3
_exptl_absorpt_coefficient_mu 2.767
_exptl_absorpt_correction_T_max .758
_exptl_absorpt_correction_T_min .632
_exptl_absorpt_correction_type '\y scan'
_exptl_absorpt_process_details '(CORINC; Schollmeyer, 1992)'
_exptl_crystal_colour red
_exptl_crystal_density_diffrn 2.448
_exptl_crystal_density_method 'not measured'
_exptl_crystal_description plate
_exptl_crystal_F_000 620
_exptl_crystal_size_max .2
_exptl_crystal_size_mid .2
_exptl_crystal_size_min .1
_refine_diff_density_max 1.31
_refine_diff_density_min -1.17
_refine_ls_extinction_method none
_refine_ls_goodness_of_fit_ref 1.063
_refine_ls_hydrogen_treatment refall
_refine_ls_matrix_type full
_refine_ls_number_parameters 316
_refine_ls_number_reflns 4933
_refine_ls_number_restraints 0
_refine_ls_restrained_S_all 1.063
_refine_ls_R_factor_all .040
_refine_ls_R_factor_gt .036
_refine_ls_shift/su_max .005
_refine_ls_shift/su_mean .000
_refine_ls_structure_factor_coef Fsqd
_refine_ls_weighting_details 'w = 1/[\s^2^(Fo^2^)+(0.0727P)^2^+0.3310P] where P = (Fo^2^+2Fc^2^)/3'
_refine_ls_weighting_scheme calc
_refine_ls_wR_factor_ref .102
_reflns_number_gt 4474
_reflns_number_total 4933
_reflns_threshold_expression I>2\s(I)
_cod_data_source_file br1283.cif
_cod_data_source_block I
_cod_depositor_comments
;
The following automatic conversions were performed:

'_refine_ls_weighting_scheme' value 'calc w =
1/[\s^2^(Fo^2^)+(0.0727P)^2^+0.3310P] where P = (Fo^2^+2Fc^2^)/3' was
changed to 'calc'. New tag '_refine_ls_weighting_details' was
created. The value of the new tag was set to 'w =
1/[\s^2^(Fo^2^)+(0.0727P)^2^+0.3310P] where P = (Fo^2^+2Fc^2^)/3'.

Automatic conversion script
Id: cif_fix_values 3143 2015-03-26 13:38:13Z robertas 
;
_cod_original_cell_volume 851.7(3)
_cod_database_code 2011083
_cod_database_fobs_code 2011083

loop_
_symmetry_equiv_pos_as_xyz
'x, y, z'
'-x, -y, -z'

loop_
_atom_site_label
_atom_site_fract_x
_atom_site_fract_y
_atom_site_fract_z
_atom_site_U_iso_or_equiv
_atom_site_adp_type
_atom_site_calc_flag
_atom_site_refinement_flags
_atom_site_occupancy
_atom_site_disorder_assembly
_atom_site_disorder_group
_atom_site_type_symbol
V1 .03006(4) .29101(4) .23781(3) .01885(9) Uani d . 1 . . V
V2 .19030(4) .00256(3) .48069(3) .01351(8) Uani d . 1 . . V
V3 -.02605(4) .00443(3) .26033(3) .01707(9) Uani d . 1 . . V
V4 .12336(4) -.28293(3) .50328(3) .01748(9) Uani d . 1 . . V
V5 .32808(4) -.28412(4) .72318(3) .01970(9) Uani d . 1 . . V
Na .56828(12) -.16738(10) .12645(9) .0318(2) Uani d . 1 . . Na
O1 .23957(17) .13239(15) .35981(13) .0186(3) Uani d . 1 . . O
O2 -.06686(15) .12408(14) .39460(12) .0153(2) Uani d . 1 . . O
O3 .06164(18) .14112(15) .17219(13) .0194(3) Uani d . 1 . . O
O4 -.01624(18) .36875(15) .36709(13) .0198(3) Uani d . 1 . . O
O5 .1116(2) .39637(18) .13910(15) .0287(3) Uani d . 1 . . O
O6 .20098(18) -.38051(15) .82265(13) .0212(3) Uani d . 1 . . O
O7 .37517(17) -.12154(15) .57503(13) .0194(3) Uani d . 1 . . O
O8 .10344(16) .12031(14) .58412(12) .0159(2) Uani d . 1 . . O
O9 .18432(16) -.11584(14) .38562(12) .0162(2) Uani d . 1 . . O
O10 .0084(2) -.09796(17) .17518(14) .0253(3) Uani d . 1 . . O
O11 .24871(17) -.13473(15) .79406(13) .0196(3) Uani d . 1 . . O
O12 .1573(2) -.38177(16) .41571(15) .0260(3) Uani d . 1 . . O
O13 .32924(17) -.36407(15) .59950(13) .0208(3) Uani d . 1 . . O
O14 .52129(19) -.38231(18) .79143(16) .0293(3) Uani d . 1 . . O
O15 .2915(2) .0139(2) .01415(18) .0338(4) Uani d . 1 . . O
O16 .5203(3) -.0084(3) .2382(2) .0457(5) Uani d . 1 . . O
O17 .4685(3) -.3182(3) .2952(2) .0464(5) Uani d . 1 . . O
O18 -.1556(3) .6827(2) .2455(2) .0461(5) Uani d . 1 . . O
O19 .4306(3) .3289(2) -.02683(19) .0427(5) Uani d . 1 . . O
N1 .3218(3) -.7085(3) .5108(2) .0299(4) Uani d . 1 . . N
N2 -.2163(4) .3213(3) -.0696(2) .0407(5) Uani d . 1 . . N
H1 -.116(5) .592(5) .284(4) .064(11) Uiso d . 1 . . H
H2 -.089(5) .700(5) .263(4) .056(12) Uiso d . 1 . . H
H3 .336(5) .428(5) -.078(4) .062(11) Uiso d . 1 . . H
H4 -.165(5) .274(4) -.110(3) .045(9) Uiso d . 1 . . H
H5 .413(7) .290(6) .039(5) .094(18) Uiso d . 1 . . H
H6 .438(5) .030(4) .269(3) .038(8) Uiso d . 1 . . H
H7 .378(5) -.277(4) .315(3) .047(10) Uiso d . 1 . . H
H8 .582(6) .015(5) .238(4) .068(14) Uiso d . 1 . . H
H9 .261(9) -.752(8) .552(6) .14(3) Uiso d . 1 . . H
H10 .497(6) -.401(5) .323(4) .071(14) Uiso d . 1 . . H
H11 -.310(9) .298(7) -.051(6) .13(2) Uiso d . 1 . . H
H12 .397(6) -.748(5) .485(4) .063(12) Uiso d . 1 . . H
H13 .235(6) .031(5) .070(5) .077(14) Uiso d . 1 . . H
H14 -.227(8) .404(7) -.106(6) .11(2) Uiso d . 1 . . H
H15 .270(7) -.635(7) .483(5) .091(18) Uiso d . 1 . . H
H16 .393(10) -.692(9) .559(7) .16(3) Uiso d . 1 . . H
H17 .229(6) .018(5) -.028(5) .076(15) Uiso d . 1 . . H
H18 -.159(7) .293(6) -.009(5) .090(17) Uiso d . 1 . . H

loop_
_atom_site_aniso_label
_atom_site_aniso_U_11
_atom_site_aniso_U_22
_atom_site_aniso_U_33
_atom_site_aniso_U_12
_atom_site_aniso_U_13
_atom_site_aniso_U_23
V1 .01847(16) .01622(15) .02018(15) -.00716(12) .00159(11) -.00478(11)
V2 .01055(14) .01234(14) .01739(15) -.00355(11) .00123(10) -.00643(11)
V3 .01947(16) .01553(15) .01686(15) -.00556(12) .00084(11) -.00822(11)
V4 .01895(16) .01236(14) .02031(16) -.00352(11) .00098(11) -.00810(11)
V5 .01465(15) .01667(15) .02257(16) -.00286(11) -.00286(11) -.00488(12)
Na .0331(5) .0277(4) .0359(5) -.0124(4) .0030(4) -.0129(4)
O1 .0162(6) .0183(6) .0216(6) -.0077(5) .0028(5) -.0070(5)
O2 .0139(6) .0136(5) .0180(5) -.0046(4) .0008(4) -.0064(4)
O3 .0215(6) .0190(6) .0188(6) -.0082(5) .0041(5) -.0084(5)
O4 .0218(6) .0150(6) .0228(6) -.0074(5) .0016(5) -.0073(5)
O5 .0317(8) .0260(7) .0282(7) -.0158(6) .0062(6) -.0057(6)
O6 .0203(6) .0171(6) .0219(6) -.0056(5) -.0015(5) -.0045(5)
O7 .0135(6) .0186(6) .0242(6) -.0042(5) .0006(5) -.0085(5)
O8 .0148(5) .0144(5) .0191(6) -.0048(4) .0004(4) -.0080(5)
O9 .0147(6) .0155(6) .0194(6) -.0044(5) .0033(4) -.0095(5)
O10 .0305(7) .0269(7) .0246(7) -.0113(6) .0047(6) -.0165(6)
O11 .0182(6) .0189(6) .0205(6) -.0054(5) -.0024(5) -.0077(5)
O12 .0290(7) .0203(7) .0315(7) -.0064(6) .0029(6) -.0165(6)
O13 .0165(6) .0154(6) .0262(6) -.0008(5) -.0002(5) -.0089(5)
O14 .0182(6) .0253(7) .0355(8) -.0010(6) -.0081(6) -.0088(6)
O15 .0278(8) .0423(10) .0300(8) -.0112(7) .0039(7) -.0153(7)
O16 .0365(10) .0589(13) .0742(15) -.0281(10) .0260(10) -.0526(12)
O17 .0448(11) .0332(10) .0573(13) -.0147(9) .0267(10) -.0164(9)
O18 .0410(11) .0226(8) .0674(14) -.0096(8) -.0162(10) -.0100(9)
O19 .0513(12) .0353(10) .0308(9) -.0049(8) -.0034(8) -.0132(7)
N1 .0264(9) .0267(9) .0403(11) -.0083(8) .0054(8) -.0193(8)
N2 .0484(14) .0296(11) .0324(11) .0003(10) -.0031(10) -.0152(9)

loop_
_atom_type_symbol
_atom_type_description
_atom_type_scat_dispersion_real
_atom_type_scat_dispersion_imag
_atom_type_scat_source
N N .0061 .0033 'International Tables Vol C Tables 4.2.6.8 and 6.1.1.4'
H H .0000 .0000 'International Tables Vol C Tables 4.2.6.8 and 6.1.1.4'
O O .0106 .0060 'International Tables Vol C Tables 4.2.6.8 and 6.1.1.4'
V V .3005 .5294 'International Tables Vol C Tables 4.2.6.8 and 6.1.1.4'
Na Na .0362 .0249 'International Tables Vol C Tables 4.2.6.8 and 6.1.1.4'

loop_
_geom_angle_atom_site_label_1
_geom_angle_atom_site_label_2
_geom_angle_atom_site_label_3
_geom_angle_site_symmetry_1
_geom_angle_site_symmetry_3
_geom_angle
O5 V1 O6 . 2_556 104.49(8)
O5 V1 O4 . . 102.20(8)
O6 V1 O4 2_556 . 90.86(7)
O5 V1 O3 . . 103.63(8)
O6 V1 O3 2_556 . 89.89(7)
O4 V1 O3 . . 153.10(6)
O5 V1 O1 . . 101.05(8)
O6 V1 O1 2_556 . 154.46(6)
O4 V1 O1 . . 83.92(7)
O3 V1 O1 . . 83.90(7)
O5 V1 O2 . . 174.98(7)
O6 V1 O2 2_556 . 80.48(7)
O4 V1 O2 . . 76.83(5)
O3 V1 O2 . . 76.79(5)
O1 V1 O2 . . 73.98(6)
O5 V1 V5 . 2_556 137.36(7)
O6 V1 V5 2_556 2_556 32.89(5)
O4 V1 V5 . 2_556 82.93(5)
O3 V1 V5 . 2_556 83.20(5)
O1 V1 V5 . 2_556 121.58(5)
O2 V1 V5 . 2_556 47.60(4)
O5 V1 V2 . . 131.84(6)
O6 V1 V2 2_556 . 123.67(6)
O4 V1 V2 . . 78.43(5)
O3 V1 V2 . . 78.84(5)
O1 V1 V2 . . 30.80(4)
O2 V1 V2 . . 43.18(4)
V5 V1 V2 2_556 . 90.78(4)
O7 V2 O1 . . 106.84(8)
O7 V2 O8 . . 97.30(7)
O1 V2 O8 . . 96.89(7)
O7 V2 O9 . . 97.21(7)
O1 V2 O9 . . 96.84(6)
O8 V2 O9 . . 156.19(6)
O7 V2 O2 . 2_556 87.64(7)
O1 V2 O2 . 2_556 165.51(6)
O8 V2 O2 . 2_556 80.90(6)
O9 V2 O2 . 2_556 80.94(6)
O7 V2 O2 . . 166.09(6)
O1 V2 O2 . . 87.06(7)
O8 V2 O2 . . 80.80(6)
O9 V2 O2 . . 80.58(6)
O2 V2 O2 2_556 . 78.45(7)
O7 V2 V5 . . 39.19(5)
O1 V2 V5 . . 146.03(5)
O8 V2 V5 . . 90.04(5)
O9 V2 V5 . . 89.37(4)
O2 V2 V5 2_556 . 48.46(4)
O2 V2 V5 . . 126.90(5)
O7 V2 V1 . . 144.22(5)
O1 V2 V1 . . 37.37(5)
O8 V2 V1 . . 89.40(5)
O9 V2 V1 . . 89.78(4)
O2 V2 V1 2_556 . 128.14(4)
O2 V2 V1 . . 49.69(5)
V5 V2 V1 . . 176.591(12)
O10 V3 O3 . . 102.87(7)
O10 V3 O11 . 2_556 102.47(8)
O3 V3 O11 . 2_556 94.69(7)
O10 V3 O9 . . 99.87(7)
O3 V3 O9 . . 91.10(7)
O11 V3 O9 2_556 . 155.02(6)
O10 V3 O8 . 2_556 99.48(7)
O3 V3 O8 . 2_556 155.82(6)
O11 V3 O8 2_556 2_556 89.35(7)
O9 V3 O8 . 2_556 76.00(6)
O10 V3 O2 . . 174.29(7)
O3 V3 O2 . . 81.63(6)
O11 V3 O2 2_556 . 80.47(6)
O9 V3 O2 . . 76.36(6)
O8 V3 O2 2_556 . 75.54(5)
O10 V3 V4 . . 89.63(6)
O3 V3 V4 . . 130.88(5)
O11 V3 V4 2_556 . 129.08(6)
O9 V3 V4 . . 39.78(5)
O8 V3 V4 2_556 . 39.73(4)
O2 V3 V4 . . 84.74(4)
O10 V3 V5 . 2_556 136.02(6)
O3 V3 V5 . 2_556 83.49(5)
O11 V3 V5 2_556 2_556 33.71(5)
O9 V3 V5 . 2_556 123.72(5)
O8 V3 V5 2_556 2_556 86.83(5)
O2 V3 V5 . 2_556 47.39(4)
V4 V3 V5 . 2_556 119.13(3)
O12 V4 O13 . . 103.01(8)
O12 V4 O4 . 2_556 103.52(7)
O13 V4 O4 . 2_556 95.11(7)
O12 V4 O8 . 2_556 99.52(7)
O13 V4 O8 . 2_556 155.07(6)
O4 V4 O8 2_556 2_556 89.83(7)
O12 V4 O9 . . 99.23(7)
O13 V4 O9 . . 89.53(7)
O4 V4 O9 2_556 . 155.08(6)
O8 V4 O9 2_556 . 76.38(6)
O12 V4 O2 . 2_556 173.92(7)
O13 V4 O2 . 2_556 80.62(6)
O4 V4 O2 2_556 2_556 80.84(6)
O8 V4 O2 2_556 2_556 76.07(6)
O9 V4 O2 . 2_556 75.77(5)
O12 V4 V3 . . 89.19(6)
O13 V4 V3 . . 129.06(6)
O4 V4 V3 2_556 . 130.21(5)
O8 V4 V3 2_556 . 40.38(5)
O9 V4 V3 . . 39.54(4)
O2 V4 V3 2_556 . 84.75(4)
O12 V4 V5 . . 136.39(6)
O13 V4 V5 . . 33.55(5)
O4 V4 V5 2_556 . 83.41(5)
O8 V4 V5 2_556 . 123.76(5)
O9 V4 V5 . . 87.15(5)
O2 V4 V5 2_556 . 47.70(4)
V3 V4 V5 . . 119.30(3)
O14 V5 O6 . . 104.86(8)
O14 V5 O13 . . 100.76(8)
O6 V5 O13 . . 92.52(7)
O14 V5 O11 . . 102.34(8)
O6 V5 O11 . . 90.98(7)
O13 V5 O11 . . 154.88(6)
O14 V5 O7 . . 97.85(8)
O6 V5 O7 . . 157.28(6)
O13 V5 O7 . . 83.77(6)
O11 V5 O7 . . 83.46(6)
O14 V5 O2 . 2_556 172.35(7)
O6 V5 O2 . 2_556 82.78(6)
O13 V5 O2 . 2_556 78.36(6)
O11 V5 O2 . 2_556 77.43(6)
O7 V5 O2 . 2_556 74.50(6)
O14 V5 V2 . . 129.13(7)
O6 V5 V2 . . 126.01(5)
O13 V5 V2 . . 79.04(5)
O11 V5 V2 . . 78.81(5)
O7 V5 V2 . . 31.28(4)
O2 V5 V2 2_556 . 43.23(4)
O14 V5 V1 . 2_556 138.24(7)
O6 V5 V1 . 2_556 33.39(5)
O13 V5 V1 . 2_556 84.98(5)
O11 V5 V1 . 2_556 84.35(5)
O7 V5 V1 . 2_556 123.91(5)
O2 V5 V1 2_556 2_556 49.40(4)
V2 V5 V1 . 2_556 92.63(4)
O14 V5 V4 . . 133.32(7)
O6 V5 V4 . . 82.75(5)
O13 V5 V4 . . 32.58(4)
O11 V5 V4 . . 123.81(5)
O7 V5 V4 . . 82.16(5)
O2 V5 V4 2_556 . 46.38(4)
V2 V5 V4 . . 61.85(3)
V1 V5 V4 2_556 . 60.92(2)
O14 V5 V3 . 2_556 134.60(7)
O6 V5 V3 . 2_556 81.71(5)
O13 V5 V3 . 2_556 124.10(5)
O11 V5 V3 . 2_556 32.28(4)
O7 V5 V3 . 2_556 81.90(5)
O2 V5 V3 2_556 2_556 45.74(4)
V2 V5 V3 . 2_556 61.77(3)
V1 V5 V3 2_556 2_556 60.62(2)
V4 V5 V3 . 2_556 91.86(4)
O16 Na O19 . 2_655 169.63(9)
O16 Na O17 . . 88.05(9)
O19 Na O17 2_655 . 84.07(9)
O16 Na O18 . 1_645 88.84(9)
O19 Na O18 2_655 1_645 97.29(9)
O17 Na O18 . 1_645 85.95(10)
O16 Na O15 . . 83.16(9)
O19 Na O15 2_655 . 91.11(8)
O17 Na O15 . . 96.94(9)
O18 Na O15 1_645 . 171.37(8)
O16 Na O15 . 2_655 84.40(8)
O19 Na O15 2_655 2_655 104.39(8)
O17 Na O15 . 2_655 168.36(9)
O18 Na O15 1_645 2_655 85.05(8)
O15 Na O15 . 2_655 90.95(8)
O16 Na Na . 2_655 81.12(8)
O19 Na Na 2_655 2_655 101.08(7)
O17 Na Na . 2_655 142.06(8)
O18 Na Na 1_645 2_655 129.67(8)
O15 Na Na . 2_655 45.86(6)
O15 Na Na 2_655 2_655 45.09(5)
O16 Na H8 . . 13.0(10)
O19 Na H8 2_655 . 177.4(10)
O17 Na H8 . . 97.6(10)
O18 Na H8 1_645 . 80.8(10)
O15 Na H8 . . 90.7(10)
O15 Na H8 2_655 . 73.7(10)
Na Na H8 2_655 . 78.9(10)
V2 O1 V1 . . 111.82(8)
V2 O2 V2 2_556 . 101.55(7)
V2 O2 V3 2_556 . 94.05(5)
V2 O2 V3 . . 92.95(5)
V2 O2 V4 2_556 2_556 93.44(5)
V2 O2 V4 . 2_556 92.84(5)
V3 O2 V4 . 2_556 169.44(7)
V2 O2 V5 2_556 2_556 88.32(6)
V2 O2 V5 . 2_556 170.12(7)
V3 O2 V5 . 2_556 86.87(5)
V4 O2 V5 2_556 2_556 85.91(5)
V2 O2 V1 2_556 . 171.31(6)
V2 O2 V1 . . 87.13(6)
V3 O2 V1 . . 85.81(5)
V4 O2 V1 2_556 . 85.67(5)
V5 O2 V1 2_556 . 83.00(6)
V3 O3 V1 . . 115.04(7)
V4 O4 V1 2_556 . 115.78(7)
V5 O6 V1 . 2_556 113.72(8)
V2 O7 V5 . . 109.53(8)
V2 O8 V4 . 2_556 107.64(7)
V2 O8 V3 . 2_556 106.99(6)
V4 O8 V3 2_556 2_556 99.89(7)
V2 O9 V3 . . 107.19(7)
V2 O9 V4 . . 107.28(6)
V3 O9 V4 . . 100.68(7)
V3 O11 V5 2_556 . 114.01(7)
V4 O13 V5 . . 113.87(7)
Na O15 Na . 2_655 89.05(8)
Na O15 H13 . . 104(3)
Na O15 H13 2_655 . 126(3)
Na O15 H17 . . 137(4)
Na O15 H17 2_655 . 104(4)
H13 O15 H17 . . 101(5)
Na O16 H6 . . 131(2)
Na O16 H8 . . 114(4)
H6 O16 H8 . . 114(5)
Na O17 H7 . . 116(3)
Na O17 H10 . . 130(3)
H7 O17 H10 . . 112(4)
Na O18 H1 1_465 . 126(3)
Na O18 H2 1_465 . 133(3)
H1 O18 H2 . . 101(4)
Na O19 H3 2_655 . 105(2)
Na O19 H5 2_655 . 101(4)
H3 O19 H5 . . 115(4)
H9 N1 H12 . . 121(5)
H9 N1 H15 . . 107(6)
H12 N1 H15 . . 125(5)
H9 N1 H16 . . 116(6)
H12 N1 H16 . . 89(5)
H15 N1 H16 . . 94(6)
H4 N2 H11 . . 105(4)
H4 N2 H14 . . 108(5)
H11 N2 H14 . . 121(6)
H4 N2 H18 . . 107(5)
H11 N2 H18 . . 110(5)
H14 N2 H18 . . 106(5)

loop_
_geom_bond_atom_site_label_1
_geom_bond_atom_site_label_2
_geom_bond_site_symmetry_2
_geom_bond_distance
_geom_bond_publ_flag
V1 O5 . 1.5963(16) ?
V1 O6 2_556 1.8516(16) ?
V1 O4 . 1.8722(15) ?
V1 O3 . 1.8887(14) ?
V1 O1 . 2.0181(18) ?
V1 O2 . 2.3564(15) ?
V1 V5 2_556 3.0803(9) ?
V1 V2 . 3.0864(17) ?
V2 O7 . 1.6862(16) ?
V2 O1 . 1.7025(15) ?
V2 O8 . 1.9184(14) ?
V2 O9 . 1.9243(14) ?
V2 O2 2_556 2.0971(15) ?
V2 O2 . 2.1147(16) ?
V2 V5 . 3.0607(16) ?
V3 O10 . 1.6223(15) ?
V3 O3 . 1.8139(15) ?
V3 O11 2_556 1.8178(16) ?
V3 O9 . 1.9908(17) ?
V3 O8 2_556 2.0209(15) ?
V3 O2 . 2.2301(13) ?
V3 V4 . 3.0730(17) ?
V3 V5 2_556 3.1091(13) ?
V4 O12 . 1.6158(15) ?
V4 O13 . 1.8199(16) ?
V4 O4 2_556 1.8208(15) ?
V4 O8 2_556 1.9939(17) ?
V4 O9 . 2.0010(15) ?
V4 O2 2_556 2.2432(13) ?
V4 V5 . 3.0905(10) ?
V5 O14 . 1.6039(16) ?
V5 O6 . 1.8271(16) ?
V5 O13 . 1.8677(15) ?
V5 O11 . 1.8889(15) ?
V5 O7 . 2.0521(16) ?
V5 O2 2_556 2.2917(18) ?
V5 V1 2_556 3.0803(9) ?
V5 V3 2_556 3.1091(13) ?
Na O16 . 2.338(2) ?
Na O19 2_655 2.340(2) ?
Na O17 . 2.346(2) ?
Na O18 1_645 2.379(3) ?
Na O15 . 2.404(3) ?
Na O15 2_655 2.436(2) ?
Na Na 2_655 3.394(3) ?
Na H8 . 2.67(4) ?
O2 V2 2_556 2.0971(15) ?
O2 V4 2_556 2.2432(13) ?
O2 V5 2_556 2.2917(18) ?
O4 V4 2_556 1.8208(15) ?
O6 V1 2_556 1.8516(16) ?
O8 V4 2_556 1.9939(17) ?
O8 V3 2_556 2.0209(15) ?
O11 V3 2_556 1.8178(16) ?
O15 Na 2_655 2.436(2) ?
O15 H13 . .80(5) ?
O15 H17 . .71(5) ?
O16 H6 . .80(4) ?
O16 H8 . .66(4) ?
O17 H7 . .79(4) ?
O17 H10 . .74(5) ?
O18 Na 1_465 2.379(3) ?
O18 H1 . .82(4) ?
O18 H2 . .71(4) ?
O19 Na 2_655 2.340(2) ?
O19 H3 . 1.01(4) ?
O19 H5 . .74(5) ?
N1 H9 . .83(7) ?
N1 H12 . .73(5) ?
N1 H15 . .67(6) ?
N1 H16 . .93(8) ?
N2 H4 . .79(4) ?
N2 H11 . .92(7) ?
N2 H14 . .78(6) ?
N2 H18 . .75(6) ?

loop_
_geom_hbond_atom_site_label_D
_geom_hbond_atom_site_label_H
_geom_hbond_atom_site_label_A
_geom_hbond_site_symmetry_A
_geom_hbond_distance_DH
_geom_hbond_distance_HA
_geom_hbond_distance_DA
_geom_hbond_angle_DHA
N1 H12 O7 2_646 .73(5) 2.14(5) 2.862(3) 175(4)
N1 H15 O12 . .67(6) 2.26(6) 2.910(3) 164(6)
N1 H9 O8 1_545 .83(7) 2.17(7) 2.944(3) 156(6)
N2 H14 O14 1_464 .77(6) 2.35(6) 2.899(3) 129(5)
N2 H4 O10 2 .79(4) 2.17(4) 2.933(3) 165(3)
N2 H11 O19 1_455 .92(7) 2.12(7) 2.993(4) 159(6)
O15 H17 O10 2 .71(5) 2.35(5) 3.039(3) 165(5)
O15 H13 O3 . .80(5) 2.08(5) 2.855(2) 163(5)
O16 H8 O11 2_656 .66(4) 2.18(4) 2.833(3) 168(5)
O16 H6 O1 . .80(3) 2.06(4) 2.860(3) 174(3)
O17 H10 O13 2_646 .74(5) 2.17(5) 2.867(3) 159(5)
O17 H7 O9 . .79(4) 2.21(4) 2.952(3) 157(4)
O18 H2 O10 1_565 .71(4) 2.42(4) 2.974(3) 136(4)
O18 H1 O4 . .82(4) 1.99(4) 2.801(3) 176(4)
O19 H5 O14 2_656 .74(5) 2.61(5) 2.982(3) 113(5)
O19 H3 O6 1_564 1.01(4) 1.80(4) 2.795(3) 168(3)
